data_2221585
loop_
_publ_author_name
'Xiao, Jing-Mei'

_publ_section_title
;
 (<i>S</i>)-2-(1<i>H</i>-Imidazol-1-yl)succinic acid
;
_journal_coeditor_code BG2234
_journal_issue 5
_journal_name_full 'Acta Crystallographica Section E'
_journal_page_first o1157
_journal_paper_doi 10.1107/S1600536809015220
_journal_volume 65
_journal_year 2009
_chemical_formula_iupac 'C7 H8 N2 O4'
_chemical_formula_moiety 'C7 H8 N2 O4'
_chemical_formula_sum 'C7 H8 N2 O4'
_chemical_formula_weight 184.15
_chemical_name_common
;
(<i>S</i>)-2-(1<i>H</i>-Imidazol-1-yl)succinic acid
;
_chemical_name_systematic
;
(<i>S</i>)-3-carboxy-2-(imidazol-3-ium-1-yl)propanoate
;
_space_group_IT_number 19
_symmetry_cell_setting orthorhombic
_symmetry_space_group_name_Hall 'P 2ac 2ab'
_symmetry_space_group_name_H-M 'P 21 21 21'
_atom_sites_solution_hydrogens geom
_atom_sites_solution_primary direct
_atom_sites_solution_secondary difmap
_audit_creation_method SHELXL-97
_cell_angle_alpha 90.00
_cell_angle_beta 90.00
_cell_angle_gamma 90.00
_cell_formula_units_Z 4
_cell_length_a 7.3212(16)
_cell_length_b 7.9193(16)
_cell_length_c 14.254(3)
_cell_measurement_reflns_used 2123
_cell_measurement_temperature 293(2)
_cell_measurement_theta_max 27.3756
_cell_measurement_theta_min 2.7821
_cell_volume 826.4(3)
_computing_cell_refinement 'CrystalClear (Rigaku, 2005)'
_computing_data_collection 'CrystalClear (Rigaku, 2005)'
_computing_data_reduction 'CrystalClear (Rigaku, 2005)'
_computing_molecular_graphics 'SHELXTL (Sheldrick, 2008)'
_computing_publication_material 'SHELXL97 (Sheldrick, 2008)'
_computing_structure_refinement 'SHELXL97 (Sheldrick, 2008)'
_computing_structure_solution 'SHELXS97 (Sheldrick, 2008)'
_diffrn_ambient_temperature 293(2)
_diffrn_measured_fraction_theta_full 0.992
_diffrn_measured_fraction_theta_max 0.992
_diffrn_measurement_device_type 'Rigaku Mercury2'
_diffrn_measurement_method CCD_Profile_fitting
_diffrn_radiation_monochromator graphite
_diffrn_radiation_source 'fine-focus sealed tube'
_diffrn_radiation_type MoK\a
_diffrn_radiation_wavelength 0.71073
_diffrn_reflns_av_R_equivalents 0.0528
_diffrn_reflns_av_sigmaI/netI 0.0284
_diffrn_reflns_limit_h_max 9
_diffrn_reflns_limit_h_min -9
_diffrn_reflns_limit_k_max 10
_diffrn_reflns_limit_k_min -10
_diffrn_reflns_limit_l_max 18
_diffrn_reflns_limit_l_min -18
_diffrn_reflns_number 8489
_diffrn_reflns_theta_full 27.47
_diffrn_reflns_theta_max 27.47
_diffrn_reflns_theta_min 2.86
_diffrn_standards_number 0
_exptl_absorpt_coefficient_mu 0.123
_exptl_absorpt_correction_T_max 0.98
_exptl_absorpt_correction_T_min 0.97
_exptl_absorpt_correction_type multi-scan
_exptl_absorpt_process_details '(CrystalClear; Rigaku, 2005)'
_exptl_crystal_colour Colorless
_exptl_crystal_density_diffrn 1.480
_exptl_crystal_density_method 'not measured'
_exptl_crystal_description Prism
_exptl_crystal_F_000 384
_exptl_crystal_size_max 0.25
_exptl_crystal_size_mid 0.20
_exptl_crystal_size_min 0.18
_refine_diff_density_max 0.193
_refine_diff_density_min -0.229
_refine_ls_extinction_method none
_refine_ls_goodness_of_fit_ref 1.122
_refine_ls_hydrogen_treatment constr
_refine_ls_matrix_type full
_refine_ls_number_parameters 118
_refine_ls_number_reflns 1110
_refine_ls_number_restraints 0
_refine_ls_restrained_S_all 1.122
_refine_ls_R_factor_all 0.0614
_refine_ls_R_factor_gt 0.0497
_refine_ls_shift/su_max 0.000
_refine_ls_shift/su_mean 0.000
_refine_ls_structure_factor_coef Fsqd
_refine_ls_weighting_details 'calc w=1/[\s^2^(Fo^2^)+(0.0852P)^2^+0.2196P] where P=(Fo^2^+2Fc^2^)/3'
_refine_ls_weighting_scheme calc
_refine_ls_wR_factor_gt 0.1285
_refine_ls_wR_factor_ref 0.1512
_reflns_number_gt 952
_reflns_number_total 1110
_reflns_threshold_expression I>2\s(I)
_cod_data_source_file bg2234.cif
_cod_data_source_block I
_cod_depositor_comments
;
The following automatic conversions were performed:
'_exptl_absorpt_correction_type' value 'Multi-scan' changed to
'multi-scan' according to
'/home/saulius/struct/CIF-dictionaries/cif_core.dic' dictionary named
'cif_core.dic' version 2.4.1 from 2010-06-29.

Automatic conversion script
Id: cif_fix_enum 1527 2010-12-29 10:47:43Z saulius 

The following automatic conversions were performed:

'_exptl_absorpt_correction_type' value 'Multi-scan' changed to
'multi-scan' according to
/home/saulius/struct/CIF-dictionaries/cif_core.dic dictionary named
'cif_core.dic' version 2.4.1 from 2010-06-29.

Automatic conversion script
Id: cif_fix_values 1715 2011-07-08 13:25:40Z adriana 
;
_cod_original_sg_symbol_Hall 'p 2ac 2ab'
_cod_database_code 2221585
_cod_database_fobs_code 2221585

loop_
_symmetry_equiv_pos_as_xyz
'x, y, z'
'-x+1/2, -y, z+1/2'
'-x, y+1/2, -z+1/2'
'x+1/2, -y+1/2, -z'

loop_
_atom_site_type_symbol
_atom_site_label
_atom_site_fract_x
_atom_site_fract_y
_atom_site_fract_z
_atom_site_U_iso_or_equiv
_atom_site_adp_type
_atom_site_calc_flag
_atom_site_refinement_flags
_atom_site_occupancy
_atom_site_disorder_assembly
_atom_site_disorder_group
C C1 0.9679(4) 0.2336(4) 0.6099(2) 0.0299(7) Uani d . 1 . .
C C2 0.9073(4) 0.4110(4) 0.6415(2) 0.0309(7) Uani d . 1 . .
H H2A 0.9846 0.4450 0.6943 0.037 Uiso calc R 1 . .
C C3 0.9360(5) 0.5376(4) 0.5624(2) 0.0367(7) Uani d . 1 . .
H H3A 1.0554 0.5197 0.5346 0.044 Uiso calc R 1 . .
H H3B 0.8447 0.5193 0.5142 0.044 Uiso calc R 1 . .
C C4 0.9226(5) 0.7177(4) 0.5977(2) 0.0378(7) Uani d . 1 . .
C C5 0.6549(5) 0.4474(5) 0.7626(3) 0.0493(10) Uani d . 1 . .
H H5 0.7259 0.4826 0.8130 0.059 Uiso calc R 1 . .
C C6 0.4741(6) 0.4230(7) 0.7635(3) 0.0640(13) Uani d . 1 . .
H H6 0.3962 0.4380 0.8144 0.077 Uiso calc R 1 . .
C C7 0.5708(5) 0.3653(5) 0.6236(3) 0.0422(8) Uani d . 1 . .
H H7 0.5719 0.3333 0.5608 0.051 Uiso calc R 1 . .
N N1 0.7172(3) 0.4110(3) 0.67364(18) 0.0314(6) Uani d . 1 . .
N N2 0.4268(4) 0.3725(4) 0.6766(2) 0.0507(8) Uani d . 1 . .
H H2 0.3175 0.3487 0.6589 0.061 Uiso calc R 1 . .
O O1 0.8474(4) 0.1251(3) 0.5944(2) 0.0507(7) Uani d . 1 . .
O O2 1.1355(3) 0.2163(3) 0.59668(16) 0.0409(6) Uani d . 1 . .
O O3 0.9107(5) 0.8279(3) 0.52925(19) 0.0584(9) Uani d . 1 . .
H H3C 0.8908 0.9290 0.5489 0.070 Uiso d R 1 . .
O O4 0.9181(5) 0.7543(4) 0.67883(19) 0.0638(9) Uani d . 1 . .

loop_
_atom_site_aniso_label
_atom_site_aniso_U_11
_atom_site_aniso_U_22
_atom_site_aniso_U_33
_atom_site_aniso_U_12
_atom_site_aniso_U_13
_atom_site_aniso_U_23
C1 0.0279(14) 0.0283(15) 0.0334(15) 0.0011(12) -0.0001(12) 0.0036(13)
C2 0.0315(15) 0.0274(15) 0.0338(15) -0.0038(13) 0.0014(13) -0.0015(12)
C3 0.0455(18) 0.0265(15) 0.0382(16) 0.0006(15) 0.0092(16) 0.0019(12)
C4 0.0396(17) 0.0287(15) 0.0452(18) 0.0001(15) 0.0057(15) 0.0020(14)
C5 0.0390(19) 0.064(3) 0.045(2) -0.0105(19) 0.0083(16) -0.0169(19)
C6 0.055(2) 0.077(3) 0.061(2) -0.014(2) 0.024(2) -0.022(3)
C7 0.0345(16) 0.0433(19) 0.0486(18) 0.0050(17) -0.0069(16) -0.0066(15)
N1 0.0293(13) 0.0301(13) 0.0349(14) -0.0001(11) -0.0025(11) -0.0032(11)
N2 0.0310(14) 0.0487(18) 0.072(2) -0.0010(15) -0.0041(16) -0.0126(16)
O1 0.0411(13) 0.0241(12) 0.087(2) -0.0010(10) 0.0034(14) -0.0071(13)
O2 0.0350(12) 0.0383(13) 0.0494(14) 0.0044(10) 0.0047(11) -0.0035(11)
O3 0.090(2) 0.0294(13) 0.0560(15) 0.0060(15) 0.0122(16) 0.0052(11)
O4 0.106(3) 0.0381(14) 0.0472(15) 0.0013(17) -0.0113(17) -0.0097(12)

loop_
_atom_type_symbol
_atom_type_description
_atom_type_scat_dispersion_real
_atom_type_scat_dispersion_imag
_atom_type_scat_source
C C 0.0033 0.0016 'International Tables Vol C Tables 4.2.6.8 and 6.1.1.4'
H H 0.0000 0.0000 'International Tables Vol C Tables 4.2.6.8 and 6.1.1.4'
N N 0.0061 0.0033 'International Tables Vol C Tables 4.2.6.8 and 6.1.1.4'
O O 0.0106 0.0060 'International Tables Vol C Tables 4.2.6.8 and 6.1.1.4'

loop_
_geom_angle_atom_site_label_1
_geom_angle_atom_site_label_2
_geom_angle_atom_site_label_3
_geom_angle_site_symmetry_1
_geom_angle_site_symmetry_3
_geom_angle
_geom_angle_publ_flag
O2 C1 O1 . . 126.3(3) ?
O2 C1 C2 . . 115.3(3) ?
O1 C1 C2 . . 118.3(3) ?
N1 C2 C3 . . 111.3(3) ?
N1 C2 C1 . . 111.4(2) ?
C3 C2 C1 . . 110.1(2) ?
N1 C2 H2A . . 108.0 ?
C3 C2 H2A . . 108.0 ?
C1 C2 H2A . . 108.0 ?
C4 C3 C2 . . 111.4(3) ?
C4 C3 H3A . . 109.3 ?
C2 C3 H3A . . 109.3 ?
C4 C3 H3B . . 109.3 ?
C2 C3 H3B . . 109.3 ?
H3A C3 H3B . . 108.0 ?
O4 C4 O3 . . 123.8(3) ?
O4 C4 C3 . . 123.6(3) ?
O3 C4 C3 . . 112.6(3) ?
C6 C5 N1 . . 107.9(4) ?
C6 C5 H5 . . 126.1 ?
N1 C5 H5 . . 126.1 ?
C5 C6 N2 . . 106.7(3) ?
C5 C6 H6 . . 126.6 ?
N2 C6 H6 . . 126.6 ?
N2 C7 N1 . . 109.1(3) ?
N2 C7 H7 . . 125.4 ?
N1 C7 H7 . . 125.4 ?
C7 N1 C5 . . 106.4(3) ?
C7 N1 C2 . . 126.5(3) ?
C5 N1 C2 . . 127.1(3) ?
C7 N2 C6 . . 109.9(3) ?
C7 N2 H2 . . 125.1 ?
C6 N2 H2 . . 125.1 ?
C4 O3 H3C . . 112.9 ?

loop_
_geom_bond_atom_site_label_1
_geom_bond_atom_site_label_2
_geom_bond_site_symmetry_2
_geom_bond_distance
_geom_bond_publ_flag
C1 O2 . 1.249(4) ?
C1 O1 . 1.251(4) ?
C1 C2 . 1.541(4) ?
C2 N1 . 1.465(4) ?
C2 C3 . 1.522(4) ?
C2 H2A . 0.9800 ?
C3 C4 . 1.516(4) ?
C3 H3A . 0.9700 ?
C3 H3B . 0.9700 ?
C4 O4 . 1.193(4) ?
C4 O3 . 1.312(4) ?
C5 C6 . 1.338(6) ?
C5 N1 . 1.378(4) ?
C5 H5 . 0.9300 ?
C6 N2 . 1.347(6) ?
C6 H6 . 0.9300 ?
C7 N2 . 1.299(5) ?
C7 N1 . 1.338(4) ?
C7 H7 . 0.9300 ?
N2 H2 . 0.8600 ?
O3 H3C . 0.8601 ?

loop_
_geom_hbond_atom_site_label_D
_geom_hbond_atom_site_label_H
_geom_hbond_atom_site_label_A
_geom_hbond_site_symmetry_A
_geom_hbond_distance_DH
_geom_hbond_distance_HA
_geom_hbond_distance_DA
_geom_hbond_angle_DHA
N2 H2 O2 1_455 0.86 1.91 2.716(4) 154.7
O3 H3C O1 1_565 0.86 1.71 2.572(3) 176.5

loop_
_cod_related_entry_id
_cod_related_entry_database
_cod_related_entry_code
1 ChemSpider 30655758
